data_7154449
loop_
_publ_author_name
'Essa, Ali H.'
'Lerrick, Reinner I.'
'\,Cift\,ci, E\,ce'
'Harrington, Ross W.'
'Waddell, Paul G.'
'Clegg, William'
'Hall, Michael J.'

_publ_section_title
;
 Grignard-mediated reduction of 2,2,2-trichloro-1-arylethanones.
;
_journal_issue 20
_journal_name_full 'Organic &amp; biomolecular chemistry'
_journal_page_first 5793
_journal_page_last 5803
_journal_paper_doi 10.1039/c5ob00541h
_journal_volume 13
_journal_year 2015
_chemical_formula_moiety 'C17 H8 Cl2 F5 N O2'
_chemical_formula_sum 'C17 H8 Cl2 F5 N O2'
_chemical_formula_weight 424.14
_chemical_name_systematic '2,2-dichloro-3-hydroxy-1-(1H-indol-3-yl)-3-(perfluorophenyl)propan-1-one '
_space_group_crystal_system triclinic
_space_group_IT_number 2
_space_group_name_Hall '-P 1'
_space_group_name_H-M_alt 'P -1'
_symmetry_space_group_name_Hall '-P 1'
_symmetry_space_group_name_H-M 'P -1'
_atom_sites_solution_hydrogens mixed
_atom_sites_solution_primary direct
_audit_creation_date 2014-07-31
_audit_creation_method
;
Olex2 1.2-alpha
(compiled 2014.07.22 svn.r2960 for OlexSys, GUI svn.r4862)
;
_audit_update_record
;
2014-08-20 deposited with the CCDC.
2015-04-16 downloaded from the CCDC.
;
_cell_angle_alpha 83.481(5)
_cell_angle_beta 89.534(4)
_cell_angle_gamma 76.102(4)
_cell_formula_units_Z 2
_cell_length_a 7.3186(3)
_cell_length_b 9.4938(6)
_cell_length_c 11.7970(7)
_cell_measurement_reflns_used 2048
_cell_measurement_temperature 150.0
_cell_measurement_theta_max 28.5561
_cell_measurement_theta_min 2.9709
_cell_volume 790.37(8)
_computing_cell_refinement
;
CrysAlisPro, Agilent Technologies,
Version 1.171.34.49 (release 20-01-2011 CrysAlis171 .NET)
(compiled Jan 20 2011,15:58:25)
;
_computing_data_collection
;
CrysAlisPro, Agilent Technologies,
Version 1.171.34.49 (release 20-01-2011 CrysAlis171 .NET)
(compiled Jan 20 2011,15:58:25)
;
_computing_data_reduction
;
CrysAlisPro, Agilent Technologies,
Version 1.171.34.49 (release 20-01-2011 CrysAlis171 .NET)
(compiled Jan 20 2011,15:58:25)
;
_computing_molecular_graphics 'Olex2 (Dolomanov et al., 2009)'
_computing_publication_material 'Olex2 (Dolomanov et al., 2009)'
_computing_structure_refinement 'XL (Sheldrick, 2008)'
_computing_structure_solution 'XS (Sheldrick, 2008)'
_diffrn_ambient_temperature 150.0
_diffrn_detector_area_resol_mean 10.3968
_diffrn_measured_fraction_theta_full 0.975
_diffrn_measured_fraction_theta_max 0.810
_diffrn_measurement_details
;
  1 omega  -87.00   13.00   1.0000   20.0000
omega____ theta____ kappa____ phi______ frames
    -       -8.2632  -77.0000 -180.0000 100

  2 omega  -85.00   -1.00   1.0000   20.0000
omega____ theta____ kappa____ phi______ frames
    -       -8.2632  -77.0000   60.0000 84

  3 omega  -41.00   47.00   1.0000   20.0000
omega____ theta____ kappa____ phi______ frames
    -       -8.2632   77.0000  -60.0000 88

  4 omega   15.00   43.00   1.0000   20.0000
omega____ theta____ kappa____ phi______ frames
    -        9.9038    0.0000  150.0000 28
;
_diffrn_measurement_device_type 'Xcalibur, Atlas, Gemini ultra'
_diffrn_measurement_method '\w scans'
_diffrn_orient_matrix_UB_11 -0.0081952000
_diffrn_orient_matrix_UB_12 0.0741835000
_diffrn_orient_matrix_UB_13 -0.0214441000
_diffrn_orient_matrix_UB_21 0.0973788000
_diffrn_orient_matrix_UB_22 -0.0085322000
_diffrn_orient_matrix_UB_23 0.0111350000
_diffrn_orient_matrix_UB_31 0.0205440000
_diffrn_orient_matrix_UB_32 -0.0206631000
_diffrn_orient_matrix_UB_33 -0.0554968000
_diffrn_radiation_monochromator graphite
_diffrn_radiation_type MoK\a
_diffrn_radiation_wavelength 0.71073
_diffrn_reflns_av_R_equivalents 0.0246
_diffrn_reflns_av_unetI/netI 0.0432
_diffrn_reflns_laue_measured_fraction_full 0.975
_diffrn_reflns_laue_measured_fraction_max 0.810
_diffrn_reflns_limit_h_max 8
_diffrn_reflns_limit_h_min -9
_diffrn_reflns_limit_k_max 12
_diffrn_reflns_limit_k_min -10
_diffrn_reflns_limit_l_max 15
_diffrn_reflns_limit_l_min -15
_diffrn_reflns_number 6097
_diffrn_reflns_point_group_measured_fraction_full 0.975
_diffrn_reflns_point_group_measured_fraction_max 0.810
_diffrn_reflns_theta_full 26.000
_diffrn_reflns_theta_max 28.619
_diffrn_reflns_theta_min 2.977
_diffrn_source 'Enhance (Mo) X-ray Source'
_diffrn_standards_number 0
_exptl_absorpt_coefficient_mu 0.480
_exptl_absorpt_correction_T_max 1.00000
_exptl_absorpt_correction_T_min 0.86383
_exptl_absorpt_correction_type multi-scan
_exptl_absorpt_process_details
;
CrysAlisPro, Agilent Technologies,
Version 1.171.34.49 (release 20-01-2011 CrysAlis171 .NET)
(compiled Jan 20 2011,15:58:25)
Empirical absorption correction using spherical harmonics,
 implemented in SCALE3 ABSPACK scaling algorithm.
;
_exptl_crystal_colour 'clear light colourless'
_exptl_crystal_colour_lustre clear
_exptl_crystal_colour_modifier light
_exptl_crystal_colour_primary colourless
_exptl_crystal_density_diffrn 1.782
_exptl_crystal_description block
_exptl_crystal_F_000 424
_exptl_crystal_size_max 0.24
_exptl_crystal_size_mid 0.2
_exptl_crystal_size_min 0.2
_refine_diff_density_max 0.412
_refine_diff_density_min -0.390
_refine_diff_density_rms 0.066
_refine_ls_extinction_method none
_refine_ls_goodness_of_fit_ref 1.041
_refine_ls_hydrogen_treatment mixed
_refine_ls_matrix_type full
_refine_ls_number_parameters 249
_refine_ls_number_reflns 3273
_refine_ls_number_restraints 0
_refine_ls_restrained_S_all 1.041
_refine_ls_R_factor_all 0.0528
_refine_ls_R_factor_gt 0.0392
_refine_ls_shift/su_max 0.000
_refine_ls_shift/su_mean 0.000
_refine_ls_structure_factor_coef Fsqd
_refine_ls_weighting_details 'w=1/[\s^2^(Fo^2^)+(0.0336P)^2^+0.4516P] where P=(Fo^2^+2Fc^2^)/3'
_refine_ls_weighting_scheme calc
_refine_ls_wR_factor_gt 0.0826
_refine_ls_wR_factor_ref 0.0911
_reflns_Friedel_coverage 0.000
_reflns_number_gt 2690
_reflns_number_total 3273
_reflns_threshold_expression 'I > 2\s(I)'
_cod_data_source_file c5ob00541h2.cif
_cod_data_source_block mjh90
_cod_depositor_comments 'Adding full bibliography for 7154444--7154457.cif.'
_cod_original_cell_volume 790.38(8)
_cod_database_code 7154449
_shelxl_version_number 2014-3
_chemical_oxdiff_formula 'C17 H8 Cl2 F2 N O'
_shelx_space_group_comment
;
The symmetry employed for this shelxl refinement is uniquely defined
by the following loop, which should always be used as a source of
symmetry information in preference to the above space-group names.
They are only intended as comments.
;
_shelx_estimated_absorpt_t_max 0.910
_shelx_estimated_absorpt_t_min 0.893
_reflns_odcompleteness_completeness 99.75
_reflns_odcompleteness_iscentric 1
_reflns_odcompleteness_theta 24.97
_olex2_refinement_description
;
1. Fixed Uiso
 At 1.2 times of:
  All C(H) groups
 At 1.5 times of:
  All O(H) groups
2.a Ternary CH refined with riding coordinates:
 C11(H11)
2.b Aromatic/amide H refined with riding coordinates:
 C2(H2A), C3(H3), C4(H4), C5(H5), C8(H8)
2.c Idealised tetrahedral OH refined as rotating group:
 O2(H2)
;
_olex2_submission_special_instructions 'No special instructions were received'

loop_
_space_group_symop_operation_xyz
'x, y, z'
'-x, -y, -z'

loop_
_atom_site_label
_atom_site_type_symbol
_atom_site_fract_x
_atom_site_fract_y
_atom_site_fract_z
_atom_site_U_iso_or_equiv
_atom_site_adp_type
_atom_site_occupancy
_atom_site_site_symmetry_order
_atom_site_calc_flag
_atom_site_refinement_flags_posn
Cl1 Cl 0.75040(7) 0.62450(6) 0.36769(5) 0.02423(15) Uani 1 1 d .
Cl2 Cl 1.07506(7) 0.73297(7) 0.40410(5) 0.02590(15) Uani 1 1 d .
O1 O 0.8995(2) 0.94359(19) 0.22670(13) 0.0271(4) Uani 1 1 d .
O2 O 0.7874(3) 0.98423(18) 0.50149(14) 0.0323(4) Uani 1 1 d .
H2 H 0.7404 1.0470 0.4470 0.048 Uiso 1 1 calc GR
N1 N 0.2765(2) 0.9646(2) 0.20588(16) 0.0219(4) Uani 1 1 d .
H1 H 0.168(4) 0.946(3) 0.213(2) 0.037(7) Uiso 1 1 d .
F1 F 1.05809(18) 0.79892(16) 0.64876(12) 0.0322(3) Uani 1 1 d .
F2 F 1.10618(18) 0.60615(16) 0.83324(11) 0.0321(3) Uani 1 1 d .
F3 F 0.8455(2) 0.45081(16) 0.89011(12) 0.0356(4) Uani 1 1 d .
F4 F 0.5269(2) 0.50057(19) 0.76071(13) 0.0445(4) Uani 1 1 d .
F5 F 0.47417(18) 0.69378(18) 0.57380(12) 0.0386(4) Uani 1 1 d .
C1 C 0.3237(3) 1.0706(3) 0.12770(18) 0.0202(5) Uani 1 1 d .
C2 C 0.2147(3) 1.1657(3) 0.04280(19) 0.0259(5) Uani 1 1 d .
H2A H 0.0871 1.1648 0.0295 0.031 Uiso 1 1 calc R
C3 C 0.2989(3) 1.2611(3) -0.0213(2) 0.0312(6) Uani 1 1 d .
H3 H 0.2284 1.3281 -0.0802 0.037 Uiso 1 1 calc R
C4 C 0.4865(3) 1.2618(3) -0.0015(2) 0.0305(6) Uani 1 1 d .
H4 H 0.5402 1.3307 -0.0463 0.037 Uiso 1 1 calc R
C5 C 0.5952(3) 1.1650(3) 0.08130(19) 0.0247(5) Uani 1 1 d .
H5 H 0.7230 1.1661 0.0933 0.030 Uiso 1 1 calc R
C6 C 0.5150(3) 1.0653(2) 0.14727(17) 0.0182(4) Uani 1 1 d .
C7 C 0.5808(3) 0.9498(2) 0.23951(17) 0.0179(4) Uani 1 1 d .
C8 C 0.4261(3) 0.8947(3) 0.27090(18) 0.0202(5) Uani 1 1 d .
H8 H 0.4267 0.8181 0.3303 0.024 Uiso 1 1 calc R
C9 C 0.7744(3) 0.8983(2) 0.27633(18) 0.0185(5) Uani 1 1 d .
C10 C 0.8264(3) 0.7852(2) 0.38514(18) 0.0189(5) Uani 1 1 d .
C11 C 0.7334(3) 0.8538(2) 0.49110(18) 0.0191(5) Uani 1 1 d .
H11 H 0.5944 0.8810 0.4758 0.023 Uiso 1 1 calc R
C12 C 0.7674(3) 0.7502(2) 0.60031(18) 0.0196(5) Uani 1 1 d .
C13 C 0.9246(3) 0.7258(2) 0.67095(19) 0.0213(5) Uani 1 1 d .
C14 C 0.9512(3) 0.6268(3) 0.76797(19) 0.0222(5) Uani 1 1 d .
C15 C 0.8186(3) 0.5497(3) 0.79808(19) 0.0244(5) Uani 1 1 d .
C16 C 0.6580(3) 0.5740(3) 0.7320(2) 0.0256(5) Uani 1 1 d .
C17 C 0.6350(3) 0.6730(3) 0.63542(19) 0.0242(5) Uani 1 1 d .

loop_
_atom_site_aniso_label
_atom_site_aniso_U_11
_atom_site_aniso_U_22
_atom_site_aniso_U_33
_atom_site_aniso_U_23
_atom_site_aniso_U_13
_atom_site_aniso_U_12
Cl1 0.0265(3) 0.0191(3) 0.0285(3) -0.0052(2) 0.0010(2) -0.0071(2)
Cl2 0.0142(2) 0.0308(3) 0.0299(3) 0.0000(2) -0.0009(2) -0.0016(2)
O1 0.0150(7) 0.0376(11) 0.0290(9) 0.0049(8) 0.0016(7) -0.0110(7)
O2 0.0583(11) 0.0151(9) 0.0241(9) -0.0014(7) -0.0003(8) -0.0103(8)
N1 0.0121(8) 0.0309(12) 0.0239(10) -0.0025(8) 0.0011(8) -0.0078(8)
F1 0.0319(7) 0.0387(9) 0.0318(8) 0.0009(6) -0.0065(6) -0.0216(7)
F2 0.0260(7) 0.0390(9) 0.0289(7) 0.0012(6) -0.0110(6) -0.0052(6)
F3 0.0422(8) 0.0323(9) 0.0289(8) 0.0106(6) -0.0042(6) -0.0090(7)
F4 0.0411(8) 0.0636(12) 0.0359(8) 0.0117(8) -0.0023(7) -0.0342(8)
F5 0.0200(7) 0.0667(11) 0.0299(8) 0.0082(7) -0.0040(6) -0.0180(7)
C1 0.0177(10) 0.0239(12) 0.0185(11) -0.0051(9) 0.0032(9) -0.0031(9)
C2 0.0207(11) 0.0297(14) 0.0238(12) -0.0070(10) -0.0017(9) 0.0028(10)
C3 0.0373(13) 0.0292(14) 0.0186(12) 0.0029(10) -0.0034(10) 0.0059(11)
C4 0.0385(14) 0.0254(14) 0.0250(12) 0.0027(10) 0.0081(11) -0.0057(11)
C5 0.0247(11) 0.0253(13) 0.0238(12) 0.0001(10) 0.0058(10) -0.0072(10)
C6 0.0175(10) 0.0207(12) 0.0161(10) -0.0042(9) 0.0033(8) -0.0035(9)
C7 0.0151(9) 0.0223(12) 0.0162(10) -0.0009(9) 0.0025(8) -0.0048(9)
C8 0.0171(10) 0.0250(13) 0.0188(11) -0.0012(9) 0.0016(9) -0.0063(9)
C9 0.0168(10) 0.0213(12) 0.0188(11) -0.0042(9) 0.0028(9) -0.0067(9)
C10 0.0145(9) 0.0203(12) 0.0229(11) -0.0034(9) -0.0012(9) -0.0052(8)
C11 0.0195(10) 0.0175(12) 0.0194(11) -0.0034(9) 0.0017(9) -0.0023(9)
C12 0.0206(10) 0.0197(12) 0.0165(11) -0.0040(9) 0.0018(9) -0.0003(9)
C13 0.0200(10) 0.0209(12) 0.0243(12) -0.0050(10) 0.0019(9) -0.0062(9)
C14 0.0191(10) 0.0227(13) 0.0232(12) -0.0053(10) -0.0045(9) -0.0004(9)
C15 0.0297(12) 0.0212(13) 0.0190(11) 0.0010(9) 0.0008(10) -0.0013(10)
C16 0.0238(11) 0.0296(14) 0.0259(12) -0.0009(10) 0.0045(10) -0.0126(10)
C17 0.0165(10) 0.0348(14) 0.0208(11) -0.0041(10) -0.0018(9) -0.0049(10)

loop_
_atom_type_symbol
_atom_type_description
_atom_type_scat_dispersion_real
_atom_type_scat_dispersion_imag
_atom_type_scat_source
C C 0.0033 0.0016 'International Tables Vol C Tables 4.2.6.8 and 6.1.1.4'
H H 0.0000 0.0000 'International Tables Vol C Tables 4.2.6.8 and 6.1.1.4'
N N 0.0061 0.0033 'International Tables Vol C Tables 4.2.6.8 and 6.1.1.4'
O O 0.0106 0.0060 'International Tables Vol C Tables 4.2.6.8 and 6.1.1.4'
F F 0.0171 0.0103 'International Tables Vol C Tables 4.2.6.8 and 6.1.1.4'
Cl Cl 0.1484 0.1585 'International Tables Vol C Tables 4.2.6.8 and 6.1.1.4'

loop_
_geom_angle_atom_site_label_1
_geom_angle_atom_site_label_2
_geom_angle_atom_site_label_3
_geom_angle
C11 O2 H2 109.5
C1 N1 H1 126.0(18)
C8 N1 H1 123.9(18)
C8 N1 C1 110.12(17)
N1 C1 C6 107.08(19)
C2 C1 N1 129.85(19)
C2 C1 C6 123.1(2)
C1 C2 H2A 121.5
C3 C2 C1 117.0(2)
C3 C2 H2A 121.5
C2 C3 H3 119.4
C2 C3 C4 121.3(2)
C4 C3 H3 119.4
C3 C4 H4 119.3
C5 C4 C3 121.4(2)
C5 C4 H4 119.3
C4 C5 H5 120.5
C4 C5 C6 118.9(2)
C6 C5 H5 120.5
C1 C6 C7 106.62(18)
C5 C6 C1 118.2(2)
C5 C6 C7 135.16(19)
C8 C7 C6 105.85(18)
C8 C7 C9 129.9(2)
C9 C7 C6 123.87(18)
N1 C8 C7 110.33(19)
N1 C8 H8 124.8
C7 C8 H8 124.8
O1 C9 C7 121.7(2)
O1 C9 C10 118.80(18)
C7 C9 C10 119.44(17)
Cl2 C10 Cl1 107.19(12)
C9 C10 Cl1 110.24(14)
C9 C10 Cl2 109.32(13)
C11 C10 Cl1 110.05(14)
C11 C10 Cl2 110.24(14)
C11 C10 C9 109.78(18)
O2 C11 C10 109.77(17)
O2 C11 H11 106.8
O2 C11 C12 112.36(18)
C10 C11 H11 106.8
C12 C11 C10 113.91(18)
C12 C11 H11 106.8
C13 C12 C11 124.60(19)
C17 C12 C11 119.65(19)
C17 C12 C13 115.7(2)
F1 C13 C12 121.25(19)
F1 C13 C14 116.55(19)
C14 C13 C12 122.2(2)
F2 C14 C13 120.04(19)
F2 C14 C15 119.8(2)
C15 C14 C13 120.1(2)
F3 C15 C14 120.5(2)
F3 C15 C16 120.1(2)
C14 C15 C16 119.4(2)
F4 C16 C15 120.1(2)
F4 C16 C17 120.5(2)
C15 C16 C17 119.4(2)
F5 C17 C12 119.8(2)
F5 C17 C16 117.10(19)
C16 C17 C12 123.1(2)

loop_
_geom_bond_atom_site_label_1
_geom_bond_atom_site_label_2
_geom_bond_distance
Cl1 C10 1.778(2)
Cl2 C10 1.776(2)
O1 C9 1.220(2)
O2 H2 0.8400
O2 C11 1.405(3)
N1 H1 0.85(3)
N1 C1 1.390(3)
N1 C8 1.333(3)
F1 C13 1.336(2)
F2 C14 1.338(2)
F3 C15 1.335(2)
F4 C16 1.336(2)
F5 C17 1.350(2)
C1 C2 1.384(3)
C1 C6 1.409(3)
C2 H2A 0.9500
C2 C3 1.370(3)
C3 H3 0.9500
C3 C4 1.396(3)
C4 H4 0.9500
C4 C5 1.375(3)
C5 H5 0.9500
C5 C6 1.392(3)
C6 C7 1.450(3)
C7 C8 1.388(3)
C7 C9 1.436(3)
C8 H8 0.9500
C9 C10 1.563(3)
C10 C11 1.552(3)
C11 H11 1.0000
C11 C12 1.513(3)
C12 C13 1.384(3)
C12 C17 1.383(3)
C13 C14 1.380(3)
C14 C15 1.371(3)
C15 C16 1.374(3)
C16 C17 1.376(3)

loop_
_geom_hbond_atom_site_label_D
_geom_hbond_atom_site_label_H
_geom_hbond_atom_site_label_A
_geom_hbond_distance_DH
_geom_hbond_distance_HA
_geom_hbond_distance_DA
_geom_hbond_angle_DHA
_geom_hbond_site_symmetry_A
N1 H1 O1 0.85(3) 1.98(3) 2.821(2) 169(3) 1_455

loop_
_geom_torsion_atom_site_label_1
_geom_torsion_atom_site_label_2
_geom_torsion_atom_site_label_3
_geom_torsion_atom_site_label_4
_geom_torsion
Cl1 C10 C11 O2 -177.39(14)
Cl1 C10 C11 C12 55.6(2)
Cl2 C10 C11 O2 64.6(2)
Cl2 C10 C11 C12 -62.4(2)
O1 C9 C10 Cl1 -123.48(19)
O1 C9 C10 Cl2 -5.9(3)
O1 C9 C10 C11 115.1(2)
O2 C11 C12 C13 -40.4(3)
O2 C11 C12 C17 139.2(2)
N1 C1 C2 C3 179.1(2)
N1 C1 C6 C5 -178.1(2)
N1 C1 C6 C7 0.9(2)
F1 C13 C14 F2 -1.1(3)
F1 C13 C14 C15 178.6(2)
F2 C14 C15 F3 -2.1(3)
F2 C14 C15 C16 178.5(2)
F3 C15 C16 F4 1.1(4)
F3 C15 C16 C17 -178.0(2)
F4 C16 C17 F5 1.3(4)
F4 C16 C17 C12 -178.8(2)
C1 N1 C8 C7 -0.2(3)
C1 C2 C3 C4 0.1(4)
C1 C6 C7 C8 -1.0(2)
C1 C6 C7 C9 172.5(2)
C2 C1 C6 C5 3.0(3)
C2 C1 C6 C7 -178.0(2)
C2 C3 C4 C5 1.3(4)
C3 C4 C5 C6 -0.6(4)
C4 C5 C6 C1 -1.5(3)
C4 C5 C6 C7 179.9(2)
C5 C6 C7 C8 177.8(2)
C5 C6 C7 C9 -8.7(4)
C6 C1 C2 C3 -2.3(3)
C6 C7 C8 N1 0.7(3)
C6 C7 C9 O1 -4.6(3)
C6 C7 C9 C10 173.3(2)
C7 C9 C10 Cl1 58.6(2)
C7 C9 C10 Cl2 176.14(17)
C7 C9 C10 C11 -62.8(2)
C8 N1 C1 C2 178.3(2)
C8 N1 C1 C6 -0.5(3)
C8 C7 C9 O1 167.3(2)
C8 C7 C9 C10 -14.8(3)
C9 C7 C8 N1 -172.3(2)
C9 C10 C11 O2 -55.9(2)
C9 C10 C11 C12 177.13(16)
C10 C11 C12 C13 85.3(3)
C10 C11 C12 C17 -95.1(2)
C11 C12 C13 F1 2.7(3)
C11 C12 C13 C14 -178.0(2)
C11 C12 C17 F5 -1.9(3)
C11 C12 C17 C16 178.2(2)
C12 C13 C14 F2 179.5(2)
C12 C13 C14 C15 -0.8(4)
C13 C12 C17 F5 177.7(2)
C13 C12 C17 C16 -2.2(3)
C13 C14 C15 F3 178.2(2)
C13 C14 C15 C16 -1.2(4)
C14 C15 C16 F4 -179.5(2)
C14 C15 C16 C17 1.4(4)
C15 C16 C17 F5 -179.6(2)
C15 C16 C17 C12 0.3(4)
C17 C12 C13 F1 -176.9(2)
C17 C12 C13 C14 2.4(3)
